data_4085590
loop_
_publ_author_name
'Schr\"oder, Fabian G.'
'Sundermeyer, J\"org'

_publ_section_title
;
 Fluorenylidene-Functionalized Lithium Phosphonium Di- and Triylides
;
_journal_coden_ASTM ORGND7
_journal_issue 6
_journal_name_full Organometallics
_journal_page_first 1017
_journal_page_last 1020
_journal_paper_doi 10.1021/om501325h
_journal_volume 34
_journal_year 2015
_chemical_formula_moiety 'C40 H50 Li4 O2 P2'
_chemical_formula_sum 'C40 H50 Li4 O2 P2'
_chemical_formula_weight 652.50
_chemical_name_common 'compound 4'
_space_group_IT_number 14
_symmetry_cell_setting monoclinic
_symmetry_space_group_name_Hall '-P 2ybc'
_symmetry_space_group_name_H-M 'P 1 21/c 1'
_atom_sites_solution_hydrogens geom
_atom_sites_solution_primary direct
_atom_sites_solution_secondary difmap
_audit_creation_method SHELXL-97
_cell_angle_alpha 90.00
_cell_angle_beta 110.339(4)
_cell_angle_gamma 90.00
_cell_formula_units_Z 2
_cell_length_a 8.2904(4)
_cell_length_b 23.4831(15)
_cell_length_c 9.8369(5)
_cell_measurement_reflns_used 4494
_cell_measurement_temperature 100(2)
_cell_measurement_theta_max 2.375
_cell_measurement_theta_min 25.795
_cell_volume 1795.69(18)
_computing_cell_refinement 'STOE X-AREA'
_computing_data_collection 'STOE X-AREA'
_computing_data_reduction 'STOE X-RED'
_computing_molecular_graphics 'Diamond 3.0 (Brandenburg, 2004)'
_computing_publication_material 'WinGX publication routines (Farrugia, 1999)'
_computing_structure_refinement 'SHELXL-97 (Sheldrick, 2008)'
_computing_structure_solution 'SIR2004 (Giacovazzo et al, 2004)'
_diffrn_ambient_temperature 100(2)
_diffrn_measured_fraction_theta_full 1.000
_diffrn_measured_fraction_theta_max 0.995
_diffrn_measurement_device_type 'STOE IPDS 2'
_diffrn_measurement_method 'rotation method'
_diffrn_radiation_monochromator graphite
_diffrn_radiation_source 'fine-focus sealed tube'
_diffrn_radiation_type MoK\a
_diffrn_radiation_wavelength 0.71073
_diffrn_reflns_av_R_equivalents 0.1009
_diffrn_reflns_av_sigmaI/netI 0.1732
_diffrn_reflns_limit_h_max 10
_diffrn_reflns_limit_h_min -10
_diffrn_reflns_limit_k_max 29
_diffrn_reflns_limit_k_min -29
_diffrn_reflns_limit_l_max 12
_diffrn_reflns_limit_l_min -12
_diffrn_reflns_number 14701
_diffrn_reflns_theta_full 25.00
_diffrn_reflns_theta_max 26.74
_diffrn_reflns_theta_min 1.73
_exptl_absorpt_coefficient_mu 0.154
_exptl_absorpt_correction_T_max 0.9908
_exptl_absorpt_correction_T_min 0.9683
_exptl_absorpt_correction_type multi-scan
_exptl_absorpt_process_details
;
[c.f. r.h. blessing, acta cryst. (1995), a51, 33-38]
;
_exptl_crystal_colour yellow
_exptl_crystal_density_diffrn 1.207
_exptl_crystal_density_method 'not measured'
_exptl_crystal_description prism
_exptl_crystal_F_000 696
_exptl_crystal_size_max 0.21
_exptl_crystal_size_mid 0.12
_exptl_crystal_size_min 0.06
_refine_diff_density_max 0.186
_refine_diff_density_min -0.249
_refine_diff_density_rms 0.037
_refine_ls_extinction_method none
_refine_ls_goodness_of_fit_ref 0.652
_refine_ls_hydrogen_treatment mixed
_refine_ls_matrix_type full
_refine_ls_number_parameters 236
_refine_ls_number_reflns 3806
_refine_ls_number_restraints 0
_refine_ls_restrained_S_all 0.652
_refine_ls_R_factor_all 0.1119
_refine_ls_R_factor_gt 0.0372
_refine_ls_shift/su_max 0.001
_refine_ls_shift/su_mean 0.000
_refine_ls_structure_factor_coef Fsqd
_refine_ls_weighting_details 'calc w=1/[\s^2^(Fo^2^)+(0.0000P)^2^+0.0000P] where P=(Fo^2^+2Fc^2^)/3'
_refine_ls_weighting_scheme calc
_refine_ls_wR_factor_gt 0.0505
_refine_ls_wR_factor_ref 0.0599
_reflns_number_gt 1800
_reflns_number_total 3806
_reflns_threshold_expression >2\s(I)
_cod_data_source_file om501325h_si_002.cif
_cod_data_source_block cpd4
_cod_depositor_comments 'Adding full bibliography for 4085587--4085590.cif.'
_cod_original_cell_volume 1795.69(17)
_cod_original_sg_symbol_H-M 'P 21/c'
_cod_database_code 4085590

loop_
_symmetry_equiv_pos_as_xyz
'x, y, z'
'-x, y+1/2, -z+1/2'
'-x, -y, -z'
'x, -y-1/2, z-1/2'

loop_
_atom_site_label
_atom_site_type_symbol
_atom_site_fract_x
_atom_site_fract_y
_atom_site_fract_z
_atom_site_U_iso_or_equiv
_atom_site_adp_type
_atom_site_occupancy
_atom_site_symmetry_multiplicity
_atom_site_calc_flag
_atom_site_refinement_flags
P1 P 0.73432(8) 0.06654(2) -0.01017(6) 0.02304(14) Uani 1 1 d .
O1 O 0.53907(19) 0.08468(6) 0.38528(14) 0.0279(4) Uani 1 1 d .
C1 C 0.5823(3) 0.11772(8) -0.0026(2) 0.0226(5) Uani 1 1 d .
C2 C 0.6215(3) 0.16355(8) 0.1028(2) 0.0225(5) Uani 1 1 d .
C9 C 0.4886(3) 0.25065(9) 0.1521(2) 0.0280(6) Uani 1 1 d .
H9 H 0.3933 0.2759 0.1285 0.034 Uiso 1 1 calc R
C5 C 0.4177(3) 0.13330(8) -0.1132(2) 0.0239(5) Uani 1 1 d .
C3 C 0.4819(3) 0.20307(8) 0.0660(2) 0.0234(5) Uani 1 1 d .
C10 C 0.3190(3) 0.10990(9) -0.2486(2) 0.0278(6) Uani 1 1 d .
H10 H 0.3598 0.0775 -0.2847 0.033 Uiso 1 1 calc R
C8 C 0.6334(3) 0.26118(9) 0.2717(2) 0.0289(6) Uani 1 1 d .
H8 H 0.6382 0.2938 0.3302 0.035 Uiso 1 1 calc R
C13 C 0.1962(3) 0.20672(9) -0.1497(2) 0.0282(6) Uani 1 1 d .
H13 H 0.1545 0.2396 -0.1163 0.034 Uiso 1 1 calc R
C6 C 0.7700(3) 0.17561(9) 0.2250(2) 0.0250(5) Uani 1 1 d .
H6 H 0.8666 0.1508 0.2505 0.030 Uiso 1 1 calc R
C14 C 0.8932(3) 0.10290(8) -0.0662(2) 0.0291(6) Uani 1 1 d .
H14A H 0.8393 0.1166 -0.1659 0.044 Uiso 1 1 calc R
H14B H 0.9865 0.0765 -0.0615 0.044 Uiso 1 1 calc R
H14C H 0.9398 0.1353 -0.0016 0.044 Uiso 1 1 calc R
C4 C 0.3542(3) 0.18358(8) -0.0669(2) 0.0244(5) Uani 1 1 d .
C15 C 0.6312(3) 0.00995(10) -0.1257(3) 0.0289(6) Uani 1 1 d .
C19 C 0.4356(3) 0.13447(9) 0.3844(2) 0.0317(6) Uani 1 1 d .
H19A H 0.4985 0.1693 0.3758 0.038 Uiso 1 1 calc R
H19B H 0.4121 0.1366 0.4763 0.038 Uiso 1 1 calc R
C11 C 0.1622(3) 0.13420(9) -0.3294(2) 0.0309(6) Uani 1 1 d .
H11 H 0.0965 0.1178 -0.4201 0.037 Uiso 1 1 calc R
C20 C 0.2685(3) 0.13054(9) 0.2580(2) 0.0333(6) Uani 1 1 d .
H20A H 0.2926 0.1282 0.1675 0.050 Uiso 1 1 calc R
H20B H 0.1987 0.1644 0.2561 0.050 Uiso 1 1 calc R
H20C H 0.2056 0.0964 0.2684 0.050 Uiso 1 1 calc R
C12 C 0.0991(3) 0.18206(9) -0.2807(2) 0.0323(6) Uani 1 1 d .
H12 H -0.0094 0.1976 -0.3367 0.039 Uiso 1 1 calc R
C7 C 0.7727(3) 0.22382(9) 0.3066(2) 0.0288(6) Uani 1 1 d .
H7 H 0.8722 0.2317 0.3887 0.035 Uiso 1 1 calc R
C16 C 0.8149(3) 0.03444(10) 0.1615(2) 0.0288(6) Uani 1 1 d .
C18 C 0.7683(3) 0.02400(9) 0.5291(2) 0.0407(6) Uani 1 1 d .
H18A H 0.6860 -0.0050 0.5353 0.061 Uiso 1 1 calc R
H18B H 0.8711 0.0226 0.6168 0.061 Uiso 1 1 calc R
H18C H 0.8009 0.0165 0.4440 0.061 Uiso 1 1 calc R
C17 C 0.6871(3) 0.08197(9) 0.5155(2) 0.0360(6) Uani 1 1 d .
H17A H 0.6525 0.0894 0.6006 0.043 Uiso 1 1 calc R
H17B H 0.7713 0.1115 0.5129 0.043 Uiso 1 1 calc R
Li1 Li 0.5724(5) 0.06028(16) 0.2070(4) 0.0363(10) Uani 1 1 d .
Li2 Li 0.3801(5) 0.03224(16) -0.0865(4) 0.0350(10) Uani 1 1 d .
H15B H 0.606(3) 0.0225(8) -0.226(2) 0.029(6) Uiso 1 1 d .
H15A H 0.722(3) -0.0176(8) -0.1224(19) 0.024(6) Uiso 1 1 d .
H16A H 0.869(3) 0.0608(9) 0.232(2) 0.032(6) Uiso 1 1 d .
H16B H 0.899(3) 0.0054(9) 0.154(2) 0.041(7) Uiso 1 1 d .

loop_
_atom_site_aniso_label
_atom_site_aniso_U_11
_atom_site_aniso_U_22
_atom_site_aniso_U_33
_atom_site_aniso_U_23
_atom_site_aniso_U_13
_atom_site_aniso_U_12
P1 0.0238(4) 0.0202(3) 0.0242(3) -0.0005(3) 0.0072(2) 0.0002(3)
O1 0.0294(10) 0.0263(8) 0.0246(8) -0.0014(6) 0.0050(7) -0.0008(7)
C1 0.0262(14) 0.0187(11) 0.0229(12) -0.0008(9) 0.0083(10) -0.0007(10)
C2 0.0263(15) 0.0194(11) 0.0239(12) 0.0029(9) 0.0114(11) -0.0023(10)
C9 0.0312(16) 0.0225(12) 0.0338(13) 0.0011(10) 0.0157(12) 0.0017(11)
C5 0.0240(14) 0.0200(11) 0.0293(13) 0.0041(10) 0.0112(11) -0.0034(10)
C3 0.0251(14) 0.0187(11) 0.0304(13) 0.0037(9) 0.0148(11) -0.0010(10)
C10 0.0303(16) 0.0224(12) 0.0291(13) 0.0013(10) 0.0082(12) -0.0006(11)
C8 0.0359(16) 0.0209(12) 0.0348(14) -0.0056(10) 0.0185(12) -0.0035(11)
C13 0.0287(16) 0.0227(12) 0.0352(14) 0.0043(10) 0.0136(12) 0.0033(11)
C6 0.0208(14) 0.0238(12) 0.0304(13) -0.0015(10) 0.0089(10) 0.0007(10)
C14 0.0288(15) 0.0282(12) 0.0296(13) 0.0007(10) 0.0093(11) 0.0011(10)
C4 0.0230(14) 0.0250(12) 0.0272(13) 0.0041(10) 0.0114(11) -0.0006(10)
C15 0.0321(16) 0.0249(13) 0.0276(14) -0.0016(11) 0.0078(12) 0.0030(12)
C19 0.0369(16) 0.0256(13) 0.0347(14) -0.0025(10) 0.0153(12) 0.0010(11)
C11 0.0234(15) 0.0345(14) 0.0307(13) 0.0045(11) 0.0043(11) -0.0067(12)
C20 0.0301(16) 0.0272(13) 0.0418(15) 0.0002(11) 0.0117(12) -0.0018(11)
C12 0.0230(15) 0.0336(14) 0.0380(14) 0.0110(11) 0.0078(12) 0.0032(11)
C7 0.0267(15) 0.0295(13) 0.0296(13) -0.0057(10) 0.0090(11) -0.0083(11)
C16 0.0354(17) 0.0200(12) 0.0267(13) -0.0017(11) 0.0053(12) 0.0031(12)
C18 0.0372(17) 0.0482(15) 0.0311(14) 0.0061(12) 0.0047(12) 0.0028(13)
C17 0.0379(16) 0.0371(14) 0.0275(13) -0.0001(11) 0.0045(11) -0.0044(11)
Li1 0.038(3) 0.032(2) 0.039(2) 0.0005(19) 0.0124(18) -0.0027(19)
Li2 0.036(3) 0.032(2) 0.037(2) 0.0037(18) 0.012(2) -0.0010(19)

loop_
_atom_type_symbol
_atom_type_description
_atom_type_scat_dispersion_real
_atom_type_scat_dispersion_imag
_atom_type_scat_source
C C 0.0033 0.0016 'International Tables Vol C Tables 4.2.6.8 and 6.1.1.4'
H H 0.0000 0.0000 'International Tables Vol C Tables 4.2.6.8 and 6.1.1.4'
Li Li -0.0003 0.0001 'International Tables Vol C Tables 4.2.6.8 and 6.1.1.4'
P P 0.1023 0.0942 'International Tables Vol C Tables 4.2.6.8 and 6.1.1.4'
O O 0.0106 0.0060 'International Tables Vol C Tables 4.2.6.8 and 6.1.1.4'

loop_
_geom_angle_atom_site_label_1
_geom_angle_atom_site_label_2
_geom_angle_atom_site_label_3
_geom_angle
_geom_angle_site_symmetry_1
_geom_angle_site_symmetry_3
C16 P1 C1 106.91(11) . .
C16 P1 C15 103.50(12) . .
C1 P1 C15 110.34(11) . .
C16 P1 C14 114.96(11) . .
C1 P1 C14 107.35(10) . .
C15 P1 C14 113.59(11) . .
C16 P1 Li2 51.47(11) . 3_655
C1 P1 Li2 102.67(11) . 3_655
C15 P1 Li2 56.53(12) . 3_655
C14 P1 Li2 149.84(12) . 3_655
C16 P1 Li2 98.24(11) . .
C1 P1 Li2 61.48(10) . .
C15 P1 Li2 53.12(12) . .
C14 P1 Li2 146.76(11) . .
Li2 P1 Li2 54.62(14) 3_655 .
C16 P1 Li1 52.22(12) . .
C1 P1 Li1 58.76(10) . .
C15 P1 Li1 101.08(11) . .
C14 P1 Li1 145.32(10) . .
Li2 P1 Li1 53.66(11) 3_655 .
Li2 P1 Li1 59.09(11) . .
C17 O1 C19 111.22(15) . .
C17 O1 Li1 116.40(17) . .
C19 O1 Li1 119.99(16) . .
C2 C1 C5 105.35(17) . .
C2 C1 P1 123.40(16) . .
C5 C1 P1 129.37(15) . .
C2 C1 Li1 82.75(15) . .
C5 C1 Li1 117.37(17) . .
P1 C1 Li1 84.01(12) . .
C2 C1 Li2 140.44(19) . .
C5 C1 Li2 67.67(14) . .
P1 C1 Li2 81.33(12) . .
Li1 C1 Li2 68.65(13) . .
C6 C2 C3 118.24(19) . .
C6 C2 C1 131.8(2) . .
C3 C2 C1 109.90(18) . .
C6 C2 Li1 93.32(14) . .
C3 C2 Li1 117.41(16) . .
C1 C2 Li1 65.29(13) . .
C8 C9 C3 120.1(2) . .
C8 C9 H9 119.9 . .
C3 C9 H9 119.9 . .
C10 C5 C4 117.76(19) . .
C10 C5 C1 133.54(19) . .
C4 C5 C1 108.70(17) . .
C10 C5 Li2 70.49(15) . .
C4 C5 Li2 134.40(18) . .
C1 C5 Li2 78.25(15) . .
C9 C3 C2 120.7(2) . .
C9 C3 C4 132.0(2) . .
C2 C3 C4 107.36(17) . .
C11 C10 C5 120.1(2) . .
C11 C10 Li2 130.02(19) . .
C5 C10 Li2 75.21(15) . .
C11 C10 H10 120.0 . .
C5 C10 H10 120.0 . .
Li2 C10 H10 67.2 . .
C9 C8 C7 119.8(2) . .
C9 C8 H8 120.1 . .
C7 C8 H8 120.1 . .
C12 C13 C4 120.4(2) . .
C12 C13 H13 119.8 . .
C4 C13 H13 119.8 . .
C7 C6 C2 119.3(2) . .
C7 C6 H6 120.3 . .
C2 C6 H6 120.3 . .
P1 C14 H14A 109.5 . .
P1 C14 H14B 109.5 . .
H14A C14 H14B 109.5 . .
P1 C14 H14C 109.5 . .
H14A C14 H14C 109.5 . .
H14B C14 H14C 109.5 . .
C13 C4 C5 120.8(2) . .
C13 C4 C3 130.7(2) . .
C5 C4 C3 108.40(18) . .
P1 C15 Li1 153.96(18) . 3_655
P1 C15 Li2 89.12(14) . .
Li1 C15 Li2 67.93(15) 3_655 .
P1 C15 Li2 84.55(14) . 3_655
Li1 C15 Li2 75.78(15) 3_655 3_655
Li2 C15 Li2 68.20(18) . 3_655
P1 C15 H15B 108.0(12) . .
Li1 C15 H15B 89.4(12) 3_655 .
Li2 C15 H15B 102.0(12) . .
Li2 C15 H15B 164.4(12) 3_655 .
P1 C15 H15A 106.3(11) . .
Li1 C15 H15A 89.9(11) 3_655 .
Li2 C15 H15A 150.2(12) . .
Li2 C15 H15A 87.6(11) 3_655 .
H15B C15 H15A 97.3(15) . .
O1 C19 C20 109.12(17) . .
O1 C19 H19A 109.9 . .
C20 C19 H19A 109.9 . .
O1 C19 H19B 109.9 . .
C20 C19 H19B 109.9 . .
H19A C19 H19B 108.3 . .
C10 C11 C12 121.6(2) . .
C10 C11 H11 119.2 . .
C12 C11 H11 119.2 . .
C19 C20 H20A 109.5 . .
C19 C20 H20B 109.5 . .
H20A C20 H20B 109.5 . .
C19 C20 H20C 109.5 . .
H20A C20 H20C 109.5 . .
H20B C20 H20C 109.5 . .
C13 C12 C11 119.4(2) . .
C13 C12 H12 120.3 . .
C11 C12 H12 120.3 . .
C6 C7 C8 121.8(2) . .
C6 C7 H7 119.1 . .
C8 C7 H7 119.1 . .
P1 C16 Li2 89.63(14) . 3_655
P1 C16 Li1 90.46(14) . .
Li2 C16 Li1 70.06(16) 3_655 .
P1 C16 H16A 111.2(13) . .
Li2 C16 H16A 147.4(13) 3_655 .
Li1 C16 H16A 84.5(13) . .
P1 C16 H16B 105.3(12) . .
Li2 C16 H16B 86.5(13) 3_655 .
Li1 C16 H16B 151.8(13) . .
H16A C16 H16B 110.3(18) . .
C17 C18 H18A 109.5 . .
C17 C18 H18B 109.5 . .
H18A C18 H18B 109.5 . .
C17 C18 H18C 109.5 . .
H18A C18 H18C 109.5 . .
H18B C18 H18C 109.5 . .
O1 C17 C18 109.70(17) . .
O1 C17 H17A 109.7 . .
C18 C17 H17A 109.7 . .
O1 C17 H17B 109.7 . .
C18 C17 H17B 109.7 . .
H17A C17 H17B 108.2 . .
O1 Li1 C16 131.41(19) . .
O1 Li1 C15 101.97(18) . 3_655
C16 Li1 C15 109.31(18) . 3_655
O1 Li1 C1 129.83(19) . .
C16 Li1 C1 72.37(13) . .
C15 Li1 C1 109.42(16) 3_655 .
O1 Li1 Li2 138.9(2) . 3_655
C16 Li1 Li2 53.11(14) . 3_655
C15 Li1 Li2 56.21(14) 3_655 3_655
C1 Li1 Li2 91.23(15) . 3_655
O1 Li1 C2 99.41(16) . .
C16 Li1 C2 84.58(14) . .
C15 Li1 C2 134.26(17) 3_655 .
C1 Li1 C2 31.96(8) . .
Li2 Li1 C2 120.86(17) 3_655 .
O1 Li1 Li2 140.7(2) . .
C16 Li1 Li2 87.72(16) . .
C15 Li1 Li2 52.85(13) 3_655 .
C1 Li1 Li2 56.86(12) . .
Li2 Li1 Li2 57.21(16) 3_655 .
C2 Li1 Li2 85.88(14) . .
O1 Li1 P1 153.38(19) . .
C16 Li1 P1 37.32(8) . .
C15 Li1 P1 104.63(15) 3_655 .
C1 Li1 P1 37.23(7) . .
Li2 Li1 P1 61.17(12) 3_655 .
C2 Li1 P1 60.50(9) . .
Li2 Li1 P1 60.20(11) . .
C16 Li2 C15 112.70(18) 3_655 .
C16 Li2 C15 75.14(15) 3_655 3_655
C15 Li2 C15 111.80(18) . 3_655
C16 Li2 C10 111.46(19) 3_655 .
C15 Li2 C10 93.26(17) . .
C15 Li2 C10 149.8(2) 3_655 .
C16 Li2 C5 140.7(2) 3_655 .
C15 Li2 C5 92.69(16) . .
C15 Li2 C5 123.92(18) 3_655 .
C10 Li2 C5 34.31(8) . .
C16 Li2 C1 174.0(2) 3_655 .
C15 Li2 C1 72.78(14) . .
C15 Li2 C1 105.59(16) 3_655 .
C10 Li2 C1 64.83(11) . .
C5 Li2 C1 34.07(8) . .
C16 Li2 Li1 56.83(14) 3_655 3_655
C15 Li2 Li1 55.86(14) . 3_655
C15 Li2 Li1 96.52(16) 3_655 3_655
C10 Li2 Li1 111.91(18) . 3_655
C5 Li2 Li1 137.1(2) . 3_655
C1 Li2 Li1 128.6(2) . 3_655
C16 Li2 Li2 96.4(2) 3_655 3_655
C15 Li2 Li2 56.58(17) . 3_655
C15 Li2 Li2 55.22(15) 3_655 3_655
C10 Li2 Li2 145.8(3) . 3_655
C5 Li2 Li2 122.9(2) . 3_655
C1 Li2 Li2 88.8(2) . 3_655
Li1 Li2 Li2 66.78(17) 3_655 3_655
C16 Li2 P1 38.90(9) 3_655 3_655
C15 Li2 P1 107.55(15) . 3_655
C15 Li2 P1 38.93(8) 3_655 3_655
C10 Li2 P1 148.55(19) . 3_655
C5 Li2 P1 157.30(19) . 3_655
C1 Li2 P1 143.35(16) . 3_655
Li1 Li2 P1 65.16(12) 3_655 3_655
Li2 Li2 P1 64.37(15) 3_655 3_655
C16 Li2 Li1 126.51(19) 3_655 .
C15 Li2 Li1 90.14(17) . .
C15 Li2 Li1 51.37(12) 3_655 .
C10 Li2 Li1 114.82(17) . .
C5 Li2 Li1 80.52(14) . .
C1 Li2 Li1 54.49(12) . .
Li1 Li2 Li1 122.79(16) 3_655 .
Li2 Li2 Li1 56.02(16) 3_655 .
P1 Li2 Li1 89.04(13) 3_655 .
C16 Li2 P1 148.78(19) 3_655 .
C15 Li2 P1 37.75(8) . .
C15 Li2 P1 103.82(15) 3_655 .
C10 Li2 P1 85.42(13) . .
C5 Li2 P1 66.18(11) . .
C1 Li2 P1 37.19(7) . .
Li1 Li2 P1 92.92(16) 3_655 .
Li2 Li2 P1 61.01(16) 3_655 .
P1 Li2 P1 125.38(14) 3_655 .
Li1 Li2 P1 60.71(12) . .

loop_
_geom_bond_atom_site_label_1
_geom_bond_atom_site_label_2
_geom_bond_distance
_geom_bond_site_symmetry_2
P1 C16 1.755(2) .
P1 C1 1.762(2) .
P1 C15 1.764(2) .
P1 C14 1.809(2) .
P1 Li2 2.795(4) 3_655
P1 Li2 2.881(4) .
P1 Li1 2.896(4) .
O1 C17 1.435(2) .
O1 C19 1.448(2) .
O1 Li1 1.953(4) .
C1 C2 1.451(3) .
C1 C5 1.465(3) .
C1 Li1 2.489(4) .
C1 Li2 2.561(4) .
C2 C6 1.419(3) .
C2 C3 1.429(3) .
C2 Li1 2.718(4) .
C9 C8 1.381(3) .
C9 C3 1.391(3) .
C9 H9 0.9500 .
C5 C10 1.410(3) .
C5 C4 1.430(3) .
C5 Li2 2.419(4) .
C3 C4 1.441(3) .
C10 C11 1.389(3) .
C10 Li2 2.359(4) .
C10 H10 0.9500 .
C8 C7 1.395(3) .
C8 H8 0.9500 .
C13 C12 1.387(3) .
C13 C4 1.391(3) .
C13 H13 0.9500 .
C6 C7 1.384(3) .
C6 H6 0.9500 .
C14 H14A 0.9800 .
C14 H14B 0.9800 .
C14 H14C 0.9800 .
C15 Li1 2.296(4) 3_655
C15 Li2 2.305(5) .
C15 Li2 2.342(5) 3_655
C15 H15B 0.98(2) .
C15 H15A 0.98(2) .
C19 C20 1.509(3) .
C19 H19A 0.9900 .
C19 H19B 0.9900 .
C11 C12 1.393(3) .
C11 H11 0.9500 .
C20 H20A 0.9800 .
C20 H20B 0.9800 .
C20 H20C 0.9800 .
C12 H12 0.9500 .
C7 H7 0.9500 .
C16 Li2 2.187(5) 3_655
C16 Li1 2.289(5) .
C16 H16A 0.92(2) .
C16 H16B 1.00(2) .
C18 C17 1.504(3) .
C18 H18A 0.9800 .
C18 H18B 0.9800 .
C18 H18C 0.9800 .
C17 H17A 0.9900 .
C17 H17B 0.9900 .
Li1 C15 2.296(4) 3_655
Li1 Li2 2.570(5) 3_655
Li1 Li2 2.848(5) .
Li2 C16 2.187(5) 3_655
Li2 C15 2.342(5) 3_655
Li2 Li1 2.570(5) 3_655
Li2 Li2 2.606(8) 3_655
Li2 P1 2.795(4) 3_655

loop_
_geom_torsion_atom_site_label_1
_geom_torsion_atom_site_label_2
_geom_torsion_atom_site_label_3
_geom_torsion_atom_site_label_4
_geom_torsion
_geom_torsion_site_symmetry_1
_geom_torsion_site_symmetry_4
C16 P1 C1 C2 56.2(2) . .
C15 P1 C1 C2 168.07(17) . .
C14 P1 C1 C2 -67.68(19) . .
Li2 P1 C1 C2 109.37(18) 3_655 .
Li2 P1 C1 C2 146.5(2) . .
Li1 P1 C1 C2 77.22(19) . .
C16 P1 C1 C5 -141.8(2) . .
C15 P1 C1 C5 -29.9(2) . .
C14 P1 C1 C5 94.3(2) . .
Li2 P1 C1 C5 -88.6(2) 3_655 .
Li2 P1 C1 C5 -51.5(2) . .
Li1 P1 C1 C5 -120.8(2) . .
C16 P1 C1 Li1 -21.05(14) . .
C15 P1 C1 Li1 90.85(13) . .
C14 P1 C1 Li1 -144.90(12) . .
Li2 P1 C1 Li1 32.15(13) 3_655 .
Li2 P1 C1 Li1 69.25(13) . .
C16 P1 C1 Li2 -90.31(13) . .
C15 P1 C1 Li2 21.59(14) . .
C14 P1 C1 Li2 145.85(12) . .
Li2 P1 C1 Li2 -37.10(17) 3_655 .
Li1 P1 C1 Li2 -69.25(13) . .
C5 C1 C2 C6 -172.6(2) . .
P1 C1 C2 C6 -6.9(3) . .
Li1 C1 C2 C6 71.0(3) . .
Li2 C1 C2 C6 114.1(3) . .
C5 C1 C2 C3 4.6(2) . .
P1 C1 C2 C3 170.26(15) . .
Li1 C1 C2 C3 -111.86(18) . .
Li2 C1 C2 C3 -68.8(3) . .
C5 C1 C2 Li1 116.47(19) . .
P1 C1 C2 Li1 -77.88(17) . .
Li2 C1 C2 Li1 43.1(2) . .
C2 C1 C5 C10 173.2(2) . .
P1 C1 C5 C10 8.7(4) . .
Li1 C1 C5 C10 -97.1(3) . .
Li2 C1 C5 C10 -48.1(3) . .
C2 C1 C5 C4 -5.6(2) . .
P1 C1 C5 C4 -170.04(16) . .
Li1 C1 C5 C4 84.1(2) . .
Li2 C1 C5 C4 133.17(19) . .
C2 C1 C5 Li2 -138.73(19) . .
P1 C1 C5 Li2 56.8(2) . .
Li1 C1 C5 Li2 -49.03(18) . .
C8 C9 C3 C2 2.2(3) . .
C8 C9 C3 C4 -176.1(2) . .
C6 C2 C3 C9 -3.0(3) . .
C1 C2 C3 C9 179.38(19) . .
Li1 C2 C3 C9 107.6(2) . .
C6 C2 C3 C4 175.65(18) . .
C1 C2 C3 C4 -1.9(2) . .
Li1 C2 C3 C4 -73.7(2) . .
C4 C5 C10 C11 -2.7(3) . .
C1 C5 C10 C11 178.6(2) . .
Li2 C5 C10 C11 128.0(2) . .
C4 C5 C10 Li2 -130.7(2) . .
C1 C5 C10 Li2 50.6(3) . .
C3 C9 C8 C7 -0.4(3) . .
C3 C2 C6 C7 2.0(3) . .
C1 C2 C6 C7 179.0(2) . .
Li1 C2 C6 C7 -121.65(19) . .
C12 C13 C4 C5 -1.5(3) . .
C12 C13 C4 C3 175.5(2) . .
C10 C5 C4 C13 3.2(3) . .
C1 C5 C4 C13 -177.8(2) . .
Li2 C5 C4 C13 -86.1(3) . .
C10 C5 C4 C3 -174.45(18) . .
C1 C5 C4 C3 4.5(2) . .
Li2 C5 C4 C3 96.3(3) . .
C9 C3 C4 C13 -0.5(4) . .
C2 C3 C4 C13 -179.0(2) . .
C9 C3 C4 C5 176.8(2) . .
C2 C3 C4 C5 -1.6(2) . .
C16 P1 C15 Li1 62.8(4) . 3_655
C1 P1 C15 Li1 -51.3(4) . 3_655
C14 P1 C15 Li1 -171.9(4) . 3_655
Li2 P1 C15 Li1 40.7(4) 3_655 3_655
Li2 P1 C15 Li1 -27.4(4) . 3_655
Li1 P1 C15 Li1 9.3(4) . 3_655
C16 P1 C15 Li2 90.24(15) . .
C1 P1 C15 Li2 -23.84(15) . .
C14 P1 C15 Li2 -144.43(13) . .
Li2 P1 C15 Li2 68.18(17) 3_655 .
Li1 P1 C15 Li2 36.75(15) . .
C16 P1 C15 Li2 22.06(16) . 3_655
C1 P1 C15 Li2 -92.02(14) . 3_655
C14 P1 C15 Li2 147.39(14) . 3_655
Li2 P1 C15 Li2 -68.18(17) . 3_655
Li1 P1 C15 Li2 -31.43(15) . 3_655
C17 O1 C19 C20 -171.04(18) . .
Li1 O1 C19 C20 48.2(3) . .
C5 C10 C11 C12 0.6(3) . .
Li2 C10 C11 C12 96.4(3) . .
C4 C13 C12 C11 -0.7(3) . .
C10 C11 C12 C13 1.2(3) . .
C2 C6 C7 C8 -0.3(3) . .
C9 C8 C7 C6 -0.6(3) . .
C1 P1 C16 Li2 92.92(15) . 3_655
C15 P1 C16 Li2 -23.61(17) . 3_655
C14 P1 C16 Li2 -148.05(14) . 3_655
Li2 P1 C16 Li2 30.3(2) . 3_655
Li1 P1 C16 Li2 70.05(16) . 3_655
C1 P1 C16 Li1 22.86(15) . .
C15 P1 C16 Li1 -93.66(14) . .
C14 P1 C16 Li1 141.89(13) . .
Li2 P1 C16 Li1 -70.05(16) 3_655 .
Li2 P1 C16 Li1 -39.73(14) . .
C19 O1 C17 C18 167.01(19) . .
Li1 O1 C17 C18 -50.7(3) . .
C17 O1 Li1 C16 -6.1(3) . .
C19 O1 Li1 C16 132.8(2) . .
C17 O1 Li1 C15 123.54(17) . 3_655
C19 O1 Li1 C15 -97.6(2) . 3_655
C17 O1 Li1 C1 -108.2(2) . .
C19 O1 Li1 C1 30.7(3) . .
C17 O1 Li1 Li2 72.0(3) . 3_655
C19 O1 Li1 Li2 -149.1(3) . 3_655
C17 O1 Li1 C2 -97.14(17) . .
C19 O1 Li1 C2 41.7(2) . .
C17 O1 Li1 Li2 167.8(3) . .
C19 O1 Li1 Li2 -53.3(4) . .
C17 O1 Li1 P1 -58.7(5) . .
C19 O1 Li1 P1 80.1(4) . .
P1 C16 Li1 O1 -144.0(2) . .
Li2 C16 Li1 O1 126.5(3) 3_655 .
P1 C16 Li1 C15 88.95(17) . 3_655
Li2 C16 Li1 C15 -0.49(17) 3_655 3_655
P1 C16 Li1 C1 -16.02(10) . .
Li2 C16 Li1 C1 -105.47(15) 3_655 .
P1 C16 Li1 Li2 89.44(14) . 3_655
P1 C16 Li1 C2 -46.25(11) . .
Li2 C16 Li1 C2 -135.69(15) 3_655 .
P1 C16 Li1 Li2 39.82(13) . .
Li2 C16 Li1 Li2 -49.62(18) 3_655 .
Li2 C16 Li1 P1 -89.44(14) 3_655 .
C2 C1 Li1 O1 20.9(3) . .
C5 C1 Li1 O1 -82.7(3) . .
P1 C1 Li1 O1 145.7(2) . .
Li2 C1 Li1 O1 -131.2(3) . .
C2 C1 Li1 C16 -108.78(16) . .
C5 C1 Li1 C16 147.64(17) . .
P1 C1 Li1 C16 16.06(10) . .
Li2 C1 Li1 C16 99.07(15) . .
C2 C1 Li1 C15 146.39(19) . 3_655
C5 C1 Li1 C15 42.8(2) . 3_655
P1 C1 Li1 C15 -88.77(17) . 3_655
Li2 C1 Li1 C15 -5.76(17) . 3_655
C2 C1 Li1 Li2 -159.23(17) . 3_655
C5 C1 Li1 Li2 97.20(19) . 3_655
P1 C1 Li1 Li2 -34.39(14) . 3_655
Li2 C1 Li1 Li2 48.63(19) . 3_655
C5 C1 Li1 C2 -103.6(2) . .
P1 C1 Li1 C2 124.84(16) . .
Li2 C1 Li1 C2 -152.15(18) . .
C2 C1 Li1 Li2 152.15(18) . .
C5 C1 Li1 Li2 48.58(18) . .
P1 C1 Li1 Li2 -83.01(12) . .
C2 C1 Li1 P1 -124.84(16) . .
C5 C1 Li1 P1 131.59(18) . .
Li2 C1 Li1 P1 83.01(12) . .
C6 C2 Li1 O1 61.02(19) . .
C3 C2 Li1 O1 -63.3(2) . .
C1 C2 Li1 O1 -163.9(2) . .
C6 C2 Li1 C16 -70.10(16) . .
C3 C2 Li1 C16 165.57(17) . .
C1 C2 Li1 C16 65.00(15) . .
C6 C2 Li1 C15 178.1(3) . 3_655
C3 C2 Li1 C15 53.8(3) . 3_655
C1 C2 Li1 C15 -46.8(3) . 3_655
C6 C2 Li1 C1 -135.1(2) . .
C3 C2 Li1 C1 100.6(2) . .
C6 C2 Li1 Li2 -110.7(2) . 3_655
C3 C2 Li1 Li2 125.0(2) . 3_655
C1 C2 Li1 Li2 24.4(2) . 3_655
C6 C2 Li1 Li2 -158.19(17) . .
C3 C2 Li1 Li2 77.47(19) . .
C1 C2 Li1 Li2 -23.09(16) . .
C6 C2 Li1 P1 -100.31(14) . .
C3 C2 Li1 P1 135.36(17) . .
C1 C2 Li1 P1 34.79(11) . .
C16 P1 Li1 O1 79.5(4) . .
C1 P1 Li1 O1 -74.7(4) . .
C15 P1 Li1 O1 178.1(4) . .
C14 P1 Li1 O1 0.0(5) . .
Li2 P1 Li1 O1 145.4(5) 3_655 .
Li2 P1 Li1 O1 -148.0(5) . .
C1 P1 Li1 C16 -154.23(16) . .
C15 P1 Li1 C16 98.58(14) . .
C14 P1 Li1 C16 -79.5(2) . .
Li2 P1 Li1 C16 65.90(15) 3_655 .
Li2 P1 Li1 C16 132.49(16) . .
C16 P1 Li1 C15 -102.79(19) . 3_655
C1 P1 Li1 C15 102.98(17) . 3_655
C15 P1 Li1 C15 -4.2(2) . 3_655
C14 P1 Li1 C15 177.69(15) . 3_655
Li2 P1 Li1 C15 -36.89(15) 3_655 3_655
Li2 P1 Li1 C15 29.70(13) . 3_655
C16 P1 Li1 C1 154.23(16) . .
C15 P1 Li1 C1 -107.19(13) . .
C14 P1 Li1 C1 74.71(19) . .
Li2 P1 Li1 C1 -139.87(16) 3_655 .
Li2 P1 Li1 C1 -73.28(13) . .
C16 P1 Li1 Li2 -65.90(15) . 3_655
C1 P1 Li1 Li2 139.87(16) . 3_655
C15 P1 Li1 Li2 32.68(15) . 3_655
C14 P1 Li1 Li2 -145.42(18) . 3_655
Li2 P1 Li1 Li2 66.59(17) . 3_655
C16 P1 Li1 C2 124.28(14) . .
C1 P1 Li1 C2 -29.95(10) . .
C15 P1 Li1 C2 -137.14(11) . .
C14 P1 Li1 C2 44.76(19) . .
Li2 P1 Li1 C2 -169.82(15) 3_655 .
Li2 P1 Li1 C2 -103.23(13) . .
C16 P1 Li1 Li2 -132.49(16) . .
C1 P1 Li1 Li2 73.28(13) . .
C15 P1 Li1 Li2 -33.91(14) . .
C14 P1 Li1 Li2 147.99(17) . .
Li2 P1 Li1 Li2 -66.59(17) 3_655 .
P1 C15 Li2 C16 -166.88(17) . 3_655
Li1 C15 Li2 C16 0.51(18) 3_655 3_655
Li2 C15 Li2 C16 -82.4(2) 3_655 3_655
P1 C15 Li2 C15 -84.48(17) . 3_655
Li1 C15 Li2 C15 82.91(17) 3_655 3_655
Li2 C15 Li2 C15 0.0 3_655 3_655
P1 C15 Li2 C10 78.22(14) . .
Li1 C15 Li2 C10 -114.39(17) 3_655 .
Li2 C15 Li2 C10 162.7(2) 3_655 .
P1 C15 Li2 C5 43.87(14) . .
Li1 C15 Li2 C5 -148.74(18) 3_655 .
Li2 C15 Li2 C5 128.4(2) 3_655 .
P1 C15 Li2 C1 15.84(10) . .
Li1 C15 Li2 C1 -176.77(16) 3_655 .
Li2 C15 Li2 C1 100.32(18) 3_655 .
P1 C15 Li2 Li1 -167.39(16) . 3_655
Li2 C15 Li2 Li1 -82.91(17) 3_655 3_655
P1 C15 Li2 Li2 -84.48(17) . 3_655
Li1 C15 Li2 Li2 82.91(17) 3_655 3_655
P1 C15 Li2 P1 -125.69(14) . 3_655
Li1 C15 Li2 P1 41.70(14) 3_655 3_655
Li2 C15 Li2 P1 -41.21(10) 3_655 3_655
P1 C15 Li2 Li1 -36.65(14) . .
Li1 C15 Li2 Li1 130.74(13) 3_655 .
Li2 C15 Li2 Li1 47.83(13) 3_655 .
Li1 C15 Li2 P1 167.39(16) 3_655 .
Li2 C15 Li2 P1 84.48(17) 3_655 .
C11 C10 Li2 C16 37.0(3) . 3_655
C5 C10 Li2 C16 154.1(2) . 3_655
C11 C10 Li2 C15 153.0(2) . .
C5 C10 Li2 C15 -89.99(17) . .
C11 C10 Li2 C15 -60.3(5) . 3_655
C5 C10 Li2 C15 56.8(4) . 3_655
C11 C10 Li2 C5 -117.0(3) . .
C11 C10 Li2 C1 -137.8(2) . .
C5 C10 Li2 C1 -20.74(13) . .
C11 C10 Li2 Li1 98.6(3) . 3_655
C5 C10 Li2 Li1 -144.3(2) . 3_655
C11 C10 Li2 Li2 179.1(4) . 3_655
C5 C10 Li2 Li2 -63.8(5) . 3_655
C11 C10 Li2 P1 20.7(5) . 3_655
C5 C10 Li2 P1 137.8(4) . 3_655
C11 C10 Li2 Li1 -115.4(3) . .
C5 C10 Li2 Li1 1.7(2) . .
C11 C10 Li2 P1 -170.1(2) . .
C5 C10 Li2 P1 -53.03(14) . .
C10 C5 Li2 C16 -40.0(3) . 3_655
C4 C5 Li2 C16 70.1(4) . 3_655
C1 C5 Li2 C16 174.9(3) . 3_655
C10 C5 Li2 C15 91.84(18) . .
C4 C5 Li2 C15 -158.0(2) . .
C1 C5 Li2 C15 -53.25(16) . .
C10 C5 Li2 C15 -149.5(3) . 3_655
C4 C5 Li2 C15 -39.3(4) . 3_655
C1 C5 Li2 C15 65.4(2) . 3_655
C4 C5 Li2 C10 110.2(3) . .
C1 C5 Li2 C10 -145.1(2) . .
C10 C5 Li2 C1 145.1(2) . .
C4 C5 Li2 C1 -104.8(3) . .
C10 C5 Li2 Li1 52.7(3) . 3_655
C4 C5 Li2 Li1 162.8(3) . 3_655
C1 C5 Li2 Li1 -92.4(3) . 3_655
C10 C5 Li2 Li2 143.1(3) . 3_655
C4 C5 Li2 Li2 -106.8(3) . 3_655
C1 C5 Li2 Li2 -2.0(3) . 3_655
C10 C5 Li2 P1 -114.7(5) . 3_655
C4 C5 Li2 P1 -4.6(6) . 3_655
C1 C5 Li2 P1 100.2(5) . 3_655
C10 C5 Li2 Li1 -178.46(19) . .
C4 C5 Li2 Li1 -68.3(3) . .
C1 C5 Li2 Li1 36.45(15) . .
C10 C5 Li2 P1 119.48(15) . .
C4 C5 Li2 P1 -130.4(2) . .
C1 C5 Li2 P1 -25.62(11) . .
C2 C1 Li2 C15 -149.7(2) . .
C5 C1 Li2 C15 123.08(17) . .
P1 C1 Li2 C15 -16.05(10) . .
Li1 C1 Li2 C15 -102.96(15) . .
C2 C1 Li2 C15 -41.2(3) . 3_655
C5 C1 Li2 C15 -128.4(2) . 3_655
P1 C1 Li2 C15 92.44(16) . 3_655
Li1 C1 Li2 C15 5.53(16) . 3_655
C2 C1 Li2 C10 108.1(3) . .
C5 C1 Li2 C10 20.88(12) . .
P1 C1 Li2 C10 -118.25(12) . .
Li1 C1 Li2 C10 154.83(17) . .
C2 C1 Li2 C5 87.3(3) . .
P1 C1 Li2 C5 -139.13(16) . .
Li1 C1 Li2 C5 133.96(18) . .
C2 C1 Li2 Li1 -153.1(2) . 3_655
C5 C1 Li2 Li1 119.7(3) . 3_655
P1 C1 Li2 Li1 -19.5(2) . 3_655
Li1 C1 Li2 Li1 -106.4(2) . 3_655
C2 C1 Li2 Li2 -94.4(3) . 3_655
C5 C1 Li2 Li2 178.3(2) . 3_655
P1 C1 Li2 Li2 39.16(18) . 3_655
Li1 C1 Li2 Li2 -47.75(19) . 3_655
C2 C1 Li2 P1 -53.2(4) . 3_655
C5 C1 Li2 P1 -140.5(3) . 3_655
P1 C1 Li2 P1 80.4(3) . 3_655
Li1 C1 Li2 P1 -6.5(3) . 3_655
C2 C1 Li2 Li1 -46.7(3) . .
C5 C1 Li2 Li1 -133.96(18) . .
P1 C1 Li2 Li1 86.91(13) . .
C2 C1 Li2 P1 -133.6(3) . .
C5 C1 Li2 P1 139.13(16) . .
Li1 C1 Li2 P1 -86.91(13) . .
O1 Li1 Li2 C16 -58.4(4) . 3_655
C16 Li1 Li2 C16 117.0(2) . 3_655
C15 Li1 Li2 C16 0.6(2) 3_655 3_655
C1 Li1 Li2 C16 -172.6(3) . 3_655
Li2 Li1 Li2 C16 70.6(2) 3_655 3_655
C2 Li1 Li2 C16 -158.3(2) . 3_655
P1 Li1 Li2 C16 143.6(2) . 3_655
O1 Li1 Li2 C15 -177.2(3) . .
C16 Li1 Li2 C15 -1.80(15) . .
C15 Li1 Li2 C15 -118.25(16) 3_655 .
C1 Li1 Li2 C15 68.57(14) . .
Li2 Li1 Li2 C15 -48.25(15) 3_655 .
C2 Li1 Li2 C15 82.93(14) . .
P1 Li1 Li2 C15 24.78(10) . .
O1 Li1 Li2 C15 -59.0(3) . 3_655
C16 Li1 Li2 C15 116.45(17) . 3_655
C1 Li1 Li2 C15 -173.18(19) . 3_655
Li2 Li1 Li2 C15 70.01(18) 3_655 3_655
C2 Li1 Li2 C15 -158.82(18) . 3_655
P1 Li1 Li2 C15 143.03(16) . 3_655
O1 Li1 Li2 C10 89.1(3) . .
C16 Li1 Li2 C10 -95.5(2) . .
C15 Li1 Li2 C10 148.1(2) 3_655 .
C1 Li1 Li2 C10 -25.09(17) . .
Li2 Li1 Li2 C10 -141.9(3) 3_655 .
C2 Li1 Li2 C10 -10.7(2) . .
P1 Li1 Li2 C10 -68.88(17) . .
O1 Li1 Li2 C5 90.1(3) . .
C16 Li1 Li2 C5 -94.50(15) . .
C15 Li1 Li2 C5 149.04(19) 3_655 .
C1 Li1 Li2 C5 -24.13(10) . .
Li2 Li1 Li2 C5 -140.9(3) 3_655 .
C2 Li1 Li2 C5 -9.78(13) . .
P1 Li1 Li2 C5 -67.93(11) . .
O1 Li1 Li2 C1 114.2(3) . .
C16 Li1 Li2 C1 -70.37(13) . .
C15 Li1 Li2 C1 173.18(19) 3_655 .
Li2 Li1 Li2 C1 -116.8(2) 3_655 .
C2 Li1 Li2 C1 14.36(9) . .
P1 Li1 Li2 C1 -43.79(8) . .
O1 Li1 Li2 Li1 -129.0(3) . 3_655
C16 Li1 Li2 Li1 46.45(18) . 3_655
C15 Li1 Li2 Li1 -70.01(18) 3_655 3_655
C1 Li1 Li2 Li1 116.8(2) . 3_655
Li2 Li1 Li2 Li1 0.0 3_655 3_655
C2 Li1 Li2 Li1 131.2(2) . 3_655
P1 Li1 Li2 Li1 73.02(17) . 3_655
O1 Li1 Li2 Li2 -129.0(3) . 3_655
C16 Li1 Li2 Li2 46.45(18) . 3_655
C15 Li1 Li2 Li2 -70.01(18) 3_655 3_655
C1 Li1 Li2 Li2 116.8(2) . 3_655
C2 Li1 Li2 Li2 131.2(2) . 3_655
P1 Li1 Li2 Li2 73.02(17) . 3_655
O1 Li1 Li2 P1 -69.7(3) . 3_655
C16 Li1 Li2 P1 105.75(14) . 3_655
C15 Li1 Li2 P1 -10.71(10) 3_655 3_655
C1 Li1 Li2 P1 176.12(16) . 3_655
Li2 Li1 Li2 P1 59.30(14) 3_655 3_655
C2 Li1 Li2 P1 -169.53(12) . 3_655
P1 Li1 Li2 P1 132.32(13) . 3_655
O1 Li1 Li2 P1 158.0(3) . .
C16 Li1 Li2 P1 -26.57(9) . .
C15 Li1 Li2 P1 -143.03(16) 3_655 .
C1 Li1 Li2 P1 43.79(8) . .
Li2 Li1 Li2 P1 -73.02(17) 3_655 .
C2 Li1 Li2 P1 58.15(9) . .
C16 P1 Li2 C16 -76.9(4) . 3_655
C1 P1 Li2 C16 178.3(4) . 3_655
C15 P1 Li2 C16 23.8(3) . 3_655
C14 P1 Li2 C16 100.4(4) . 3_655
Li2 P1 Li2 C16 -47.9(3) 3_655 3_655
Li1 P1 Li2 C16 -113.0(4) . 3_655
C16 P1 Li2 C15 -100.73(15) . .
C1 P1 Li2 C15 154.45(16) . .
C14 P1 Li2 C15 76.6(2) . .
Li2 P1 Li2 C15 -71.76(18) 3_655 .
Li1 P1 Li2 C15 -136.81(17) . .
C16 P1 Li2 C15 7.14(16) . 3_655
C1 P1 Li2 C15 -97.68(16) . 3_655
C15 P1 Li2 C15 107.87(18) . 3_655
C14 P1 Li2 C15 -175.55(14) . 3_655
Li2 P1 Li2 C15 36.11(11) 3_655 3_655
Li1 P1 Li2 C15 -28.94(13) . 3_655
C16 P1 Li2 C10 157.93(13) . .
C1 P1 Li2 C10 53.11(11) . .
C15 P1 Li2 C10 -101.34(17) . .
C14 P1 Li2 C10 -24.8(2) . .
Li2 P1 Li2 C10 -173.1(3) 3_655 .
Li1 P1 Li2 C10 121.85(16) . .
C16 P1 Li2 C5 128.45(12) . .
C1 P1 Li2 C5 23.62(10) . .
C15 P1 Li2 C5 -130.82(17) . .
C14 P1 Li2 C5 -54.2(2) . .
Li2 P1 Li2 C5 157.4(2) 3_655 .
Li1 P1 Li2 C5 92.37(14) . .
C16 P1 Li2 C1 104.82(12) . .
C15 P1 Li2 C1 -154.45(16) . .
C14 P1 Li2 C1 -77.9(2) . .
Li2 P1 Li2 C1 133.8(2) 3_655 .
Li1 P1 Li2 C1 68.74(13) . .
C16 P1 Li2 Li1 -90.31(15) . 3_655
C1 P1 Li2 Li1 164.87(17) . 3_655
C15 P1 Li2 Li1 10.42(14) . 3_655
C14 P1 Li2 Li1 87.0(2) . 3_655
Li2 P1 Li2 Li1 -61.34(15) 3_655 3_655
Li1 P1 Li2 Li1 -126.39(14) . 3_655
C16 P1 Li2 Li2 -28.97(19) . 3_655
C1 P1 Li2 Li2 -133.8(2) . 3_655
C15 P1 Li2 Li2 71.76(18) . 3_655
C14 P1 Li2 Li2 148.34(16) . 3_655
Li1 P1 Li2 Li2 -65.05(17) . 3_655
C16 P1 Li2 P1 -28.97(19) . 3_655
C1 P1 Li2 P1 -133.8(2) . 3_655
C15 P1 Li2 P1 71.76(18) . 3_655
C14 P1 Li2 P1 148.34(16) . 3_655
Li2 P1 Li2 P1 0.0 3_655 3_655
Li1 P1 Li2 P1 -65.05(17) . 3_655
C16 P1 Li2 Li1 36.08(13) . .
C1 P1 Li2 Li1 -68.74(13) . .
C15 P1 Li2 Li1 136.81(17) . .
C14 P1 Li2 Li1 -146.61(18) . .
Li2 P1 Li2 Li1 65.05(17) 3_655 .
